data_2214645
loop_
_publ_author_name
'Gallucci, Judith C.'
'Dura, Robert D.'
'Paquette, Leo A.'

_publ_section_title (11<i>SR</i>,13<i>RS</i>)-12-Oxa-9-azatetracyclo[7.4.1.0^2,7^.0^11,13^]tetradeca-2(7),3,5-trien-8-one
_journal_coeditor_code FL2141
_journal_issue 8
_journal_name_full 'Acta Crystallographica Section E'
_journal_page_first o3417
_journal_page_last o3417
_journal_paper_doi 10.1107/S160053680703228X
_journal_volume 63
_journal_year 2007
_chemical_formula_iupac 'C13 H13 N1 O2'
_chemical_formula_moiety 'C13 H13 N1 O2'
_chemical_formula_sum 'C13 H13 N O2'
_chemical_formula_weight 215.24
_chemical_name_systematic
;
(11<i>SR</i>,13<i>RS</i>)-12-Oxa-9-
azatetracyclo[7.4.1.0^2,7^.0^11,13^]tetradeca-2(7),3,5-trien-8-one
;
_space_group_IT_number 9
_symmetry_cell_setting monoclinic
_symmetry_space_group_name_Hall 'C -2yc'
_symmetry_space_group_name_H-M 'C 1 c 1'
_atom_sites_solution_hydrogens geom
_atom_sites_solution_primary direct
_atom_sites_solution_secondary difmap
_audit_conform_dict_name cif_core.dic
_audit_conform_dict_version 2.3
_audit_creation_method 'WinGX routine CIF_UPDATE'
_cell_angle_alpha 90
_cell_angle_beta 101.364(11)
_cell_angle_gamma 90
_cell_formula_units_Z 4
_cell_length_a 7.1597(10)
_cell_length_b 16.533(3)
_cell_length_c 8.7277(10)
_cell_measurement_reflns_used 1207
_cell_measurement_temperature 150(2)
_cell_measurement_theta_max 27.485
_cell_measurement_theta_min 2.037
_cell_volume 1012.9(3)
_computing_cell_refinement 'SCALEPACK (Otwinowski & Minor, 1997)'
_computing_data_collection 'COLLECT (Nonius, 1999)'
_computing_data_reduction 'SCALEPACK and DENZO (Otwinowski & Minor, 1997)'
_computing_molecular_graphics 'SHELXTL (Bruker, 1999)'
_computing_publication_material 'WinGX (Farrugia, 1999)'
_computing_structure_refinement 'SHELXL97 (Sheldrick, 1997)'
_computing_structure_solution 'SHELXS97 (Sheldrick, 1997)'
_diffrn_ambient_temperature 150(2)
_diffrn_detector_area_resol_mean 9
_diffrn_measured_fraction_theta_full 0.999
_diffrn_measured_fraction_theta_max 0.999
_diffrn_measurement_device '95mm CCD camera on \k-goniostat'
_diffrn_measurement_device_type 'Nonius KappaCCD area-detector'
_diffrn_measurement_method '\f and \w'
_diffrn_radiation_monochromator graphite
_diffrn_radiation_type MoK\a
_diffrn_radiation_wavelength 0.71073
_diffrn_reflns_av_R_equivalents 0.032
_diffrn_reflns_limit_h_max 9
_diffrn_reflns_limit_h_min -9
_diffrn_reflns_limit_k_max 21
_diffrn_reflns_limit_k_min -21
_diffrn_reflns_limit_l_max 11
_diffrn_reflns_limit_l_min -11
_diffrn_reflns_number 10172
_diffrn_reflns_theta_full 27.47
_diffrn_reflns_theta_max 27.47
_diffrn_reflns_theta_min 2.46
_exptl_absorpt_coefficient_mu 0.096
_exptl_absorpt_correction_T_max 0.989
_exptl_absorpt_correction_T_min 0.933
_exptl_absorpt_correction_type multi-scan
_exptl_absorpt_process_details '(SCALEPACK; Otwinowski & Minor, 1997)'
_exptl_crystal_colour colourless
_exptl_crystal_density_diffrn 1.412
_exptl_crystal_density_method 'not measured'
_exptl_crystal_description 'arrowhead-shaped chunk'
_exptl_crystal_F_000 456
_exptl_crystal_size_max 0.35
_exptl_crystal_size_mid 0.23
_exptl_crystal_size_min 0.12
_refine_diff_density_max 0.191
_refine_diff_density_min -0.179
_refine_ls_extinction_method none
_refine_ls_goodness_of_fit_ref 1.015
_refine_ls_hydrogen_treatment constr
_refine_ls_matrix_type full
_refine_ls_number_parameters 145
_refine_ls_number_reflns 1166
_refine_ls_number_restraints 2
_refine_ls_restrained_S_all 1.014
_refine_ls_R_factor_all 0.0429
_refine_ls_R_factor_gt 0.038
_refine_ls_shift/su_max 0.002
_refine_ls_shift/su_mean 0
_refine_ls_structure_factor_coef Fsqd
_refine_ls_weighting_details 'w = 1/[\s^2^(Fo^2^)+(0.0754P)^2^+0.2542P] where P=(Fo^2^+2Fc^2^)/3'
_refine_ls_weighting_scheme calc
_refine_ls_wR_factor_gt 0.0972
_refine_ls_wR_factor_ref 0.1051
_reflns_number_gt 1069
_reflns_number_total 1166
_reflns_threshold_expression I>2\s(I)
_cod_data_source_file fl2141.cif
_cod_data_source_block I
_cod_original_cell_volume 1012.8(3)
_cod_original_sg_symbol_H-M 'C c'
_cod_original_formula_sum 'C13 H13 N1 O2'
_cod_database_code 2214645
_cod_database_fobs_code 2214645

loop_
_symmetry_equiv_pos_as_xyz
'x, y, z'
'x, -y, z+1/2'
'x+1/2, y+1/2, z'
'x+1/2, -y+1/2, z+1/2'

loop_
_atom_site_type_symbol
_atom_site_label
_atom_site_fract_x
_atom_site_fract_y
_atom_site_fract_z
_atom_site_U_iso_or_equiv
_atom_site_adp_type
_atom_site_calc_flag
_atom_site_refinement_flags
_atom_site_occupancy
C C8 0.2248(4) 0.14357(15) 0.0988(3) 0.0241(5) Uani d . 1
C C7 0.0275(4) 0.12148(14) 0.0165(3) 0.0226(5) Uani d . 1
C C6 -0.0335(4) 0.13839(14) -0.1410(3) 0.0277(6) Uani d . 1
H H6 0.0542 0.1584 -0.2006 0.033 Uiso calc R 1
C C5 -0.2230(4) 0.12614(17) -0.2118(3) 0.0327(6) Uani d . 1
H H5 -0.2647 0.1375 -0.3199 0.039 Uiso calc R 1
C C4 -0.3513(4) 0.09735(17) -0.1245(3) 0.0326(6) Uani d . 1
H H4 -0.4808 0.089 -0.173 0.039 Uiso calc R 1
C C3 -0.2908(4) 0.08056(16) 0.0343(3) 0.0281(5) Uani d . 1
H H3 -0.3796 0.0611 0.0934 0.034 Uiso calc R 1
C C2 -0.1011(3) 0.09220(14) 0.1068(3) 0.0221(5) Uani d . 1
C C1 -0.0226(3) 0.07768(14) 0.2782(3) 0.0222(5) Uani d . 1
H H1 -0.1065 0.0387 0.3206 0.027 Uiso calc R 1
C C14 -0.0146(3) 0.15923(16) 0.3686(3) 0.0268(5) Uani d . 1
H H14A -0.0397 0.2027 0.2891 0.032 Uiso calc R 1
H H14B -0.1233 0.1592 0.4233 0.032 Uiso calc R 1
C C13 0.1604(4) 0.18480(16) 0.4879(3) 0.0258(5) Uani d . 1
H H13 0.1364 0.2332 0.5499 0.031 Uiso calc R 1
C C11 0.3621(4) 0.17497(15) 0.4812(3) 0.0264(5) Uani d . 1
H H11 0.4462 0.2181 0.5382 0.032 Uiso calc R 1
C C10 0.4408(4) 0.13582(16) 0.3511(3) 0.0264(5) Uani d . 1
H H10A 0.5112 0.177 0.3026 0.032 Uiso calc R 1
H H10B 0.5325 0.0932 0.396 0.032 Uiso calc R 1
C C15 0.1720(3) 0.03971(14) 0.2840(3) 0.0231(5) Uani d . 1
H H15A 0.2277 0.0228 0.3921 0.028 Uiso calc R 1
H H15B 0.16 -0.0086 0.2157 0.028 Uiso calc R 1
N N9 0.2944(3) 0.10007(12) 0.2303(2) 0.0228(5) Uani d . 1
O O16 0.3117(3) 0.19990(12) 0.0526(2) 0.0329(4) Uani d . 1
O O12 0.2746(3) 0.12359(12) 0.5828(2) 0.0286(4) Uani d . 1

loop_
_atom_site_aniso_label
_atom_site_aniso_U_11
_atom_site_aniso_U_22
_atom_site_aniso_U_33
_atom_site_aniso_U_12
_atom_site_aniso_U_13
_atom_site_aniso_U_23
C8 0.0247(12) 0.0231(12) 0.0263(11) 0.0001(9) 0.0092(9) -0.0015(10)
C7 0.0261(12) 0.0198(11) 0.0230(11) 0.0018(9) 0.0076(9) -0.0024(9)
C6 0.0373(14) 0.0226(12) 0.0245(13) 0.0032(10) 0.0094(11) 0.0011(10)
C5 0.0409(16) 0.0318(14) 0.0232(12) 0.0083(11) 0.0009(11) -0.0039(10)
C4 0.0287(14) 0.0347(15) 0.0313(14) 0.0049(11) -0.0014(11) -0.0058(11)
C3 0.0261(13) 0.0291(13) 0.0295(12) 0.0005(10) 0.0064(10) -0.0061(11)
C2 0.0262(12) 0.0184(11) 0.0225(11) 0.0017(9) 0.0069(9) -0.0011(9)
C1 0.0226(11) 0.0220(12) 0.0231(11) -0.0013(9) 0.0070(9) 0.0008(9)
C14 0.0260(12) 0.0317(13) 0.0236(12) 0.0031(10) 0.0072(9) -0.0047(11)
C13 0.0303(13) 0.0251(12) 0.0228(12) 0.0024(10) 0.0070(10) 0.0017(9)
C11 0.0269(12) 0.0229(12) 0.0286(12) -0.0035(10) 0.0033(9) 0.0031(10)
C10 0.0208(12) 0.0280(13) 0.0299(13) -0.0014(9) 0.0039(9) 0.0013(10)
C15 0.0235(12) 0.0177(10) 0.0288(12) 0.0001(9) 0.0071(9) 0.0026(9)
N9 0.0214(11) 0.0218(10) 0.0259(10) -0.0003(8) 0.0068(8) 0.0022(8)
O16 0.0335(10) 0.0309(10) 0.0369(10) -0.0076(8) 0.0134(8) 0.0052(8)
O12 0.0306(10) 0.0303(10) 0.0243(9) -0.0009(7) 0.0042(7) 0.0059(7)

loop_
_atom_type_symbol
_atom_type_description
_atom_type_scat_dispersion_real
_atom_type_scat_dispersion_imag
_atom_type_scat_source
C C 0.0033 0.0016 'International Tables Vol C Tables 4.2.6.8 and 6.1.1.4'
H H 0 0 'International Tables Vol C Tables 4.2.6.8 and 6.1.1.4'
N N 0.0061 0.0033 'International Tables Vol C Tables 4.2.6.8 and 6.1.1.4'
O O 0.0106 0.006 'International Tables Vol C Tables 4.2.6.8 and 6.1.1.4'

loop_
_geom_angle_atom_site_label_1
_geom_angle_atom_site_label_2
_geom_angle_atom_site_label_3
_geom_angle
O16 C8 N9 123.4(2)
O16 C8 C7 121.1(2)
N9 C8 C7 115.4(2)
C6 C7 C2 120.7(2)
C6 C7 C8 120.6(2)
C2 C7 C8 118.3(2)
C7 C6 C5 120.0(2)
C7 C6 H6 120
C5 C6 H6 120
C4 C5 C6 119.9(2)
C4 C5 H5 120
C6 C5 H5 120
C5 C4 C3 120.3(2)
C5 C4 H4 119.9
C3 C4 H4 119.9
C2 C3 C4 120.5(2)
C2 C3 H3 119.8
C4 C3 H3 119.8
C3 C2 C7 118.6(2)
C3 C2 C1 124.5(2)
C7 C2 C1 116.8(2)
C2 C1 C15 104.98(19)
C2 C1 C14 109.5(2)
C15 C1 C14 113.5(2)
C2 C1 H1 109.6
C15 C1 H1 109.6
C14 C1 H1 109.6
C13 C14 C1 122.0(2)
C13 C14 H14A 106.8
C1 C14 H14A 106.8
C13 C14 H14B 106.8
C1 C14 H14B 106.8
H14A C14 H14B 106.7
O12 C13 C11 59.83(16)
O12 C13 C14 119.4(2)
C11 C13 C14 128.8(2)
O12 C13 H13 112.7
C11 C13 H13 112.7
C14 C13 H13 112.7
O12 C11 C13 59.67(16)
O12 C11 C10 118.5(2)
C13 C11 C10 126.4(2)
O12 C11 H11 113.7
C13 C11 H11 113.7
C10 C11 H11 113.7
N9 C10 C11 113.4(2)
N9 C10 H10A 108.9
C11 C10 H10A 108.9
N9 C10 H10B 108.9
C11 C10 H10B 108.9
H10A C10 H10B 107.7
N9 C15 C1 108.09(19)
N9 C15 H15A 110.1
C1 C15 H15A 110.1
N9 C15 H15B 110.1
C1 C15 H15B 110.1
H15A C15 H15B 108.4
C8 N9 C10 119.1(2)
C8 N9 C15 119.1(2)
C10 N9 C15 115.81(19)
C13 O12 C11 60.50(16)

loop_
_geom_bond_atom_site_label_1
_geom_bond_atom_site_label_2
_geom_bond_distance
C8 O16 1.231(3)
C8 N9 1.363(3)
C8 C7 1.498(3)
C7 C6 1.387(4)
C7 C2 1.411(3)
C6 C5 1.391(4)
C6 H6 0.95
C5 C4 1.389(4)
C5 H5 0.95
C4 C3 1.396(4)
C4 H4 0.95
C3 C2 1.394(3)
C3 H3 0.95
C2 C1 1.510(3)
C1 C15 1.520(3)
C1 C14 1.557(3)
C1 H1 1
C14 C13 1.523(4)
C14 H14A 0.99
C14 H14B 0.99
C13 O12 1.453(3)
C13 C11 1.465(4)
C13 H13 1
C11 O12 1.456(3)
C11 C10 1.510(4)
C11 H11 1
C10 N9 1.457(3)
C10 H10A 0.99
C10 H10B 0.99
C15 N9 1.465(3)
C15 H15A 0.99
C15 H15B 0.99

loop_
_geom_hbond_atom_site_label_D
_geom_hbond_atom_site_label_H
_geom_hbond_atom_site_label_A
_geom_hbond_site_symmetry_A
_geom_hbond_distance_DH
_geom_hbond_distance_HA
_geom_hbond_distance_DA
_geom_hbond_angle_DHA
_geom_hbond_publ_flag
C15 H15B O12 2_554 0.99 2.45 3.379(3) 156 yes
C4 H4 O12 1_454 0.95 2.54 3.345(3) 142 yes
C13 H13 O16 4_455 1.00 2.58 3.278(3) 127 yes

loop_
_geom_torsion_atom_site_label_1
_geom_torsion_atom_site_label_2
_geom_torsion_atom_site_label_3
_geom_torsion_atom_site_label_4
_geom_torsion
O16 C8 C7 C6 26.4(4)
N9 C8 C7 C6 -156.8(2)
O16 C8 C7 C2 -146.0(2)
N9 C8 C7 C2 30.7(3)
C2 C7 C6 C5 -0.3(4)
C8 C7 C6 C5 -172.6(2)
C7 C6 C5 C4 0.3(4)
C6 C5 C4 C3 0.0(4)
C5 C4 C3 C2 -0.2(4)
C4 C3 C2 C7 0.2(4)
C4 C3 C2 C1 178.5(2)
C6 C7 C2 C3 0.1(3)
C8 C7 C2 C3 172.5(2)
C6 C7 C2 C1 -178.4(2)
C8 C7 C2 C1 -5.9(3)
C3 C2 C1 C15 140.8(2)
C7 C2 C1 C15 -40.9(3)
C3 C2 C1 C14 -97.1(3)
C7 C2 C1 C14 81.3(3)
C2 C1 C14 C13 -133.7(2)
C15 C1 C14 C13 -16.8(3)
C1 C14 C13 O12 -33.8(3)
C1 C14 C13 C11 39.6(4)
C14 C13 C11 O12 -105.2(3)
O12 C13 C11 C10 104.8(3)
C14 C13 C11 C10 -0.4(4)
O12 C11 C10 N9 66.7(3)
C13 C11 C10 N9 -5.1(4)
C2 C1 C15 N9 65.8(2)
C14 C1 C15 N9 -53.7(3)
O16 C8 N9 C10 22.1(4)
C7 C8 N9 C10 -154.6(2)
O16 C8 N9 C15 173.8(2)
C7 C8 N9 C15 -2.9(3)
C11 C10 N9 C8 96.1(3)
C11 C10 N9 C15 -56.4(3)
C1 C15 N9 C8 -45.9(3)
C1 C15 N9 C10 106.6(2)
C14 C13 O12 C11 120.3(2)
C10 C11 O12 C13 -117.7(3)
